data_7152542
loop_
_publ_author_name
'Watson, Lynsey J.'
'Harrington, Ross W.'
'Clegg, William'
'Hall, Michael J.'

_publ_section_title
;
 Diastereoselective intermolecular ene reactions: synthesis of
 4,5,6,7-tetrahydro-1H-benzo[d]imidazoles.
;
_journal_issue 33
_journal_name_full 'Organic &amp; biomolecular chemistry'
_journal_page_first 6649
_journal_page_last 6655
_journal_paper_doi 10.1039/c2ob26009c
_journal_volume 10
_journal_year 2012
_chemical_formula_moiety 'C26 H25 N3 O5'
_chemical_formula_sum 'C26 H25 N3 O5'
_chemical_formula_weight 459.49
_chemical_name_systematic
;
?
;
_space_group_IT_number 2
_symmetry_cell_setting triclinic
_symmetry_space_group_name_Hall '-P 1'
_symmetry_space_group_name_H-M 'P -1'
_atom_sites_solution_hydrogens mixed
_atom_sites_solution_primary direct
_atom_sites_solution_secondary difmap
_audit_creation_method SHELXL-97
_cell_angle_alpha 79.423(3)
_cell_angle_beta 86.322(3)
_cell_angle_gamma 82.872(3)
_cell_formula_units_Z 2
_cell_length_a 8.0807(3)
_cell_length_b 11.5619(5)
_cell_length_c 12.7860(5)
_cell_measurement_reflns_used 6804
_cell_measurement_temperature 150(2)
_cell_measurement_theta_max 28.41
_cell_measurement_theta_min 2.94
_cell_volume 1164.15(8)
_computing_cell_refinement
;
CrysAlisPro, Oxford Diffraction Ltd.,
Version 1.171.33.66 (release 28-04-2010 CrysAlis171 .NET)
(compiled Apr 28 2010,14:27:37)
;
_computing_data_collection
;
CrysAlisPro, Oxford Diffraction Ltd.,
Version 1.171.33.66 (release 28-04-2010 CrysAlis171 .NET)
(compiled Apr 28 2010,14:27:37)
;
_computing_data_reduction
;
CrysAlisPro, Oxford Diffraction Ltd.,
Version 1.171.33.66 (release 28-04-2010 CrysAlis171 .NET)
(compiled Apr 28 2010,14:27:37)
;
_computing_molecular_graphics 'Bruker SHELXTL'
_computing_publication_material 'Bruker SHELXTL and local programs'
_computing_structure_refinement 'Bruker SHELXTL'
_computing_structure_solution 'Bruker SHELXTL'
_diffrn_ambient_temperature 150(2)
_diffrn_detector_area_resol_mean 10.3968
_diffrn_measured_fraction_theta_full 0.975
_diffrn_measured_fraction_theta_max 0.825
_diffrn_measurement_device_type 'Oxford Diffraction Gemini A Ultra diffractometer'
_diffrn_measurement_method '\w scans'
_diffrn_radiation_monochromator none
_diffrn_radiation_source 'sealed tube with Enhance optics'
_diffrn_radiation_type MoK\a
_diffrn_radiation_wavelength 0.71073
_diffrn_reflns_av_R_equivalents 0.0172
_diffrn_reflns_av_sigmaI/netI 0.0226
_diffrn_reflns_limit_h_max 10
_diffrn_reflns_limit_h_min -9
_diffrn_reflns_limit_k_max 15
_diffrn_reflns_limit_k_min -11
_diffrn_reflns_limit_l_max 16
_diffrn_reflns_limit_l_min -14
_diffrn_reflns_number 9971
_diffrn_reflns_theta_full 26.00
_diffrn_reflns_theta_max 28.48
_diffrn_reflns_theta_min 2.94
_diffrn_standards_number 0
_exptl_absorpt_coefficient_mu 0.092
_exptl_absorpt_correction_T_max 0.973
_exptl_absorpt_correction_T_min 0.969
_exptl_absorpt_correction_type multi-scan
_exptl_absorpt_process_details
;
CrysAlisPro, Oxford Diffraction Ltd.,
Version 1.171.33.66 (release 28-04-2010 CrysAlis171 .NET)
(compiled Apr 28 2010,14:27:37)
Empirical absorption correction using spherical harmonics,
implemented in SCALE3 ABSPACK scaling algorithm.
;
_exptl_crystal_colour colourless
_exptl_crystal_density_diffrn 1.311
_exptl_crystal_density_method 'not measured'
_exptl_crystal_description block
_exptl_crystal_F_000 484
_exptl_crystal_size_max 0.34
_exptl_crystal_size_mid 0.30
_exptl_crystal_size_min 0.30
_refine_diff_density_max 0.352
_refine_diff_density_min -0.223
_refine_diff_density_rms 0.040
_refine_ls_extinction_coef 0.023(3)
_refine_ls_extinction_expression Fc^*^=kFc[1+0.001xFc^2^\l^3^/sin(2\q)]^-1/4^
_refine_ls_extinction_method SHELXL
_refine_ls_goodness_of_fit_ref 1.122
_refine_ls_hydrogen_treatment mixed
_refine_ls_matrix_type full
_refine_ls_number_parameters 313
_refine_ls_number_reflns 4854
_refine_ls_number_restraints 0
_refine_ls_restrained_S_all 1.122
_refine_ls_R_factor_all 0.0429
_refine_ls_R_factor_gt 0.0348
_refine_ls_shift/su_max 0.001
_refine_ls_shift/su_mean 0.000
_refine_ls_structure_factor_coef Fsqd
_refine_ls_weighting_details 'calc w=1/[\s^2^(Fo^2^)+(0.0619P)^2^+0.0759P] where P=(Fo^2^+2Fc^2^)/3'
_refine_ls_weighting_scheme calc
_refine_ls_wR_factor_gt 0.0996
_refine_ls_wR_factor_ref 0.1020
_reflns_number_gt 3963
_reflns_number_total 4854
_reflns_threshold_expression I>2\s(I)
_cod_data_source_file c2ob26009c.txt
_cod_data_source_block mjh55_compound_10a
_cod_database_code 7152542

loop_
_symmetry_equiv_pos_as_xyz
'x, y, z'
'-x, -y, -z'

loop_
_atom_site_label
_atom_site_type_symbol
_atom_site_fract_x
_atom_site_fract_y
_atom_site_fract_z
_atom_site_U_iso_or_equiv
_atom_site_adp_type
_atom_site_occupancy
_atom_site_symmetry_multiplicity
_atom_site_calc_flag
_atom_site_refinement_flags
O1 O 0.35081(10) 0.62199(8) 0.52514(7) 0.0244(2) Uani 1 1 d .
O2 O 0.87150(10) 0.65515(8) 0.37274(7) 0.0273(2) Uani 1 1 d .
O3 O 0.55964(10) 0.85006(8) -0.00848(7) 0.0219(2) Uani 1 1 d .
H3 H 0.564(2) 0.8963(16) -0.0700(15) 0.041(5) Uiso 1 1 d .
O4 O 0.88771(11) 0.80721(9) -0.07200(7) 0.0302(2) Uani 1 1 d .
O5 O 0.97207(10) 0.86043(9) 0.07361(7) 0.0294(2) Uani 1 1 d .
N1 N 0.62446(12) 0.64929(9) 0.47365(8) 0.0194(2) Uani 1 1 d .
N2 N 0.41347(12) 0.97891(9) 0.19175(7) 0.0192(2) Uani 1 1 d .
N3 N 0.25992(11) 0.87430(9) 0.31599(8) 0.0192(2) Uani 1 1 d .
C1 C 0.45704(14) 0.64417(10) 0.45619(9) 0.0187(3) Uani 1 1 d .
C2 C 0.43708(14) 0.66949(11) 0.33641(9) 0.0184(3) Uani 1 1 d .
H2 H 0.3520 0.6230 0.3157 0.022 Uiso 1 1 calc R
C3 C 0.39900(13) 0.79893(11) 0.29330(9) 0.0172(2) Uani 1 1 d .
C4 C 0.49117(14) 0.86484(11) 0.21693(9) 0.0167(2) Uani 1 1 d .
C5 C 0.65584(14) 0.81996(10) 0.16936(9) 0.0171(2) Uani 1 1 d .
H5 H 0.7462 0.8398 0.2107 0.020 Uiso 1 1 calc R
C6 C 0.66712(15) 0.68510(11) 0.18284(9) 0.0200(3) Uani 1 1 d .
H6A H 0.5951 0.6640 0.1311 0.024 Uiso 1 1 calc R
H6B H 0.7835 0.6533 0.1666 0.024 Uiso 1 1 calc R
C7 C 0.61412(14) 0.62745(11) 0.29491(9) 0.0193(3) Uani 1 1 d .
H7 H 0.6207 0.5402 0.2965 0.023 Uiso 1 1 calc R
C8 C 0.72401(15) 0.64666(10) 0.38056(9) 0.0195(3) Uani 1 1 d .
C9 C 0.27548(15) 0.98026(11) 0.25318(9) 0.0205(3) Uani 1 1 d .
H9 H 0.1961 1.0482 0.2532 0.025 Uiso 1 1 calc R
C10 C 0.12895(14) 0.85257(12) 0.39962(9) 0.0217(3) Uani 1 1 d .
H10A H 0.1093 0.7683 0.4099 0.026 Uiso 1 1 calc R
H10B H 0.0241 0.9013 0.3758 0.026 Uiso 1 1 calc R
C11 C 0.17085(14) 0.88075(11) 0.50569(9) 0.0197(3) Uani 1 1 d .
C12 C 0.10348(15) 0.81836(12) 0.59877(10) 0.0243(3) Uani 1 1 d .
H12 H 0.0335 0.7592 0.5948 0.029 Uiso 1 1 calc R
C13 C 0.13734(16) 0.84149(13) 0.69735(10) 0.0284(3) Uani 1 1 d .
H13 H 0.0911 0.7981 0.7605 0.034 Uiso 1 1 calc R
C14 C 0.23883(16) 0.92802(13) 0.70371(10) 0.0274(3) Uani 1 1 d .
H14 H 0.2634 0.9433 0.7712 0.033 Uiso 1 1 calc R
C15 C 0.30407(15) 0.99192(12) 0.61155(10) 0.0261(3) Uani 1 1 d .
H15 H 0.3724 1.0520 0.6157 0.031 Uiso 1 1 calc R
C16 C 0.27003(14) 0.96865(12) 0.51286(10) 0.0229(3) Uani 1 1 d .
H16 H 0.3149 1.0131 0.4498 0.028 Uiso 1 1 calc R
C17 C 0.68632(15) 0.64352(11) 0.57749(9) 0.0213(3) Uani 1 1 d .
C18 C 0.60534(18) 0.71629(13) 0.64378(11) 0.0310(3) Uani 1 1 d .
H18 H 0.5114 0.7706 0.6204 0.037 Uiso 1 1 calc R
C19 C 0.6629(2) 0.70898(14) 0.74478(11) 0.0385(4) Uani 1 1 d .
H19 H 0.6074 0.7581 0.7912 0.046 Uiso 1 1 calc R
C20 C 0.8006(2) 0.63066(13) 0.77835(11) 0.0349(3) Uani 1 1 d .
H20 H 0.8400 0.6263 0.8476 0.042 Uiso 1 1 calc R
C21 C 0.88048(17) 0.55905(12) 0.71140(10) 0.0287(3) Uani 1 1 d .
H21 H 0.9752 0.5055 0.7347 0.034 Uiso 1 1 calc R
C22 C 0.82407(15) 0.56420(11) 0.60991(10) 0.0226(3) Uani 1 1 d .
H22 H 0.8789 0.5144 0.5638 0.027 Uiso 1 1 calc R
C23 C 0.68103(14) 0.87895(11) 0.05319(9) 0.0182(3) Uani 1 1 d .
H23 H 0.6664 0.9667 0.0496 0.022 Uiso 1 1 calc R
C24 C 0.85661(14) 0.84302(11) 0.00981(9) 0.0190(3) Uani 1 1 d .
C25 C 1.14549(15) 0.82714(13) 0.04207(11) 0.0301(3) Uani 1 1 d .
H25A H 1.2191 0.8692 0.0773 0.036 Uiso 1 1 calc R
H25B H 1.1619 0.8517 -0.0359 0.036 Uiso 1 1 calc R
C26 C 1.1927(2) 0.69706(18) 0.0715(2) 0.0709(7) Uani 1 1 d .
H26A H 1.3114 0.6780 0.0533 0.106 Uiso 1 1 calc R
H26B H 1.1259 0.6555 0.0323 0.106 Uiso 1 1 calc R
H26C H 1.1718 0.6720 0.1482 0.106 Uiso 1 1 calc R

loop_
_atom_site_aniso_label
_atom_site_aniso_U_11
_atom_site_aniso_U_22
_atom_site_aniso_U_33
_atom_site_aniso_U_23
_atom_site_aniso_U_13
_atom_site_aniso_U_12
O1 0.0278(4) 0.0225(5) 0.0199(4) 0.0027(4) 0.0041(4) -0.0038(4)
O2 0.0219(4) 0.0330(6) 0.0246(5) 0.0019(4) -0.0013(3) -0.0040(4)
O3 0.0217(4) 0.0273(5) 0.0150(4) 0.0031(4) -0.0036(3) -0.0055(4)
O4 0.0255(5) 0.0438(6) 0.0234(5) -0.0138(4) 0.0003(4) -0.0014(4)
O5 0.0205(4) 0.0495(6) 0.0207(5) -0.0080(4) 0.0007(3) -0.0122(4)
N1 0.0238(5) 0.0181(5) 0.0150(5) 0.0003(4) -0.0021(4) -0.0020(4)
N2 0.0229(5) 0.0188(5) 0.0143(5) 0.0003(4) -0.0016(4) -0.0011(4)
N3 0.0173(5) 0.0226(6) 0.0161(5) 0.0005(4) 0.0003(4) -0.0015(4)
C1 0.0237(6) 0.0122(6) 0.0185(6) 0.0008(5) -0.0004(5) -0.0013(5)
C2 0.0201(5) 0.0180(6) 0.0167(6) 0.0003(5) -0.0014(4) -0.0051(5)
C3 0.0173(5) 0.0196(6) 0.0142(5) -0.0011(4) -0.0025(4) -0.0025(4)
C4 0.0187(5) 0.0181(6) 0.0129(5) -0.0004(4) -0.0032(4) -0.0024(4)
C5 0.0183(5) 0.0186(6) 0.0134(5) -0.0002(4) -0.0003(4) -0.0024(4)
C6 0.0242(6) 0.0190(6) 0.0148(6) 0.0000(5) 0.0007(4) -0.0004(5)
C7 0.0242(6) 0.0154(6) 0.0169(6) 0.0001(5) -0.0004(5) -0.0015(5)
C8 0.0247(6) 0.0140(6) 0.0172(6) 0.0025(5) -0.0007(5) 0.0001(5)
C9 0.0222(6) 0.0206(6) 0.0166(6) 0.0005(5) -0.0015(4) 0.0006(5)
C10 0.0156(5) 0.0290(7) 0.0194(6) -0.0007(5) 0.0014(4) -0.0051(5)
C11 0.0148(5) 0.0231(7) 0.0196(6) -0.0018(5) 0.0019(4) 0.0006(5)
C12 0.0232(6) 0.0254(7) 0.0232(6) -0.0010(5) 0.0042(5) -0.0054(5)
C13 0.0302(7) 0.0310(8) 0.0209(6) -0.0003(5) 0.0070(5) -0.0014(6)
C14 0.0280(6) 0.0323(8) 0.0218(6) -0.0085(6) -0.0001(5) 0.0019(6)
C15 0.0225(6) 0.0272(7) 0.0297(7) -0.0079(6) -0.0001(5) -0.0033(5)
C16 0.0188(5) 0.0254(7) 0.0227(6) -0.0006(5) 0.0039(5) -0.0035(5)
C17 0.0299(6) 0.0171(6) 0.0165(6) 0.0009(5) -0.0042(5) -0.0059(5)
C18 0.0437(8) 0.0229(7) 0.0251(7) -0.0044(6) -0.0050(6) 0.0033(6)
C19 0.0623(10) 0.0301(8) 0.0251(7) -0.0122(6) -0.0033(7) -0.0011(7)
C20 0.0552(9) 0.0310(8) 0.0211(7) -0.0032(6) -0.0120(6) -0.0112(7)
C21 0.0353(7) 0.0253(7) 0.0249(7) 0.0031(5) -0.0105(6) -0.0078(6)
C22 0.0264(6) 0.0206(7) 0.0206(6) -0.0001(5) -0.0028(5) -0.0067(5)
C23 0.0199(5) 0.0192(6) 0.0142(5) 0.0005(5) 0.0000(4) -0.0034(5)
C24 0.0222(6) 0.0191(6) 0.0142(6) 0.0026(5) -0.0008(4) -0.0049(5)
C25 0.0185(6) 0.0405(9) 0.0307(7) -0.0006(6) -0.0024(5) -0.0087(5)
C26 0.0358(9) 0.0453(11) 0.124(2) 0.0128(12) -0.0307(11) -0.0042(8)

loop_
_atom_type_symbol
_atom_type_description
_atom_type_scat_dispersion_real
_atom_type_scat_dispersion_imag
_atom_type_scat_source
C C 0.0033 0.0016 'International Tables Vol C Tables 4.2.6.8 and 6.1.1.4'
H H 0.0000 0.0000 'International Tables Vol C Tables 4.2.6.8 and 6.1.1.4'
N N 0.0061 0.0033 'International Tables Vol C Tables 4.2.6.8 and 6.1.1.4'
O O 0.0106 0.0060 'International Tables Vol C Tables 4.2.6.8 and 6.1.1.4'

loop_
_geom_angle_atom_site_label_1
_geom_angle_atom_site_label_2
_geom_angle_atom_site_label_3
_geom_angle
H3 O3 C23 107.0(11)
C24 O5 C25 116.50(10)
C1 N1 C8 111.56(10)
C1 N1 C17 123.14(10)
C8 N1 C17 124.91(10)
C4 N2 C9 104.77(10)
C3 N3 C9 106.56(9)
C3 N3 C10 128.49(10)
C9 N3 C10 124.57(10)
O1 C1 N1 125.02(11)
O1 C1 C2 127.57(11)
N1 C1 C2 107.40(9)
C1 C2 H2 111.3
C1 C2 C3 112.63(10)
C1 C2 C7 101.64(9)
H2 C2 C3 111.3
H2 C2 C7 111.3
C3 C2 C7 108.32(9)
N3 C3 C2 127.92(10)
N3 C3 C4 105.77(10)
C2 C3 C4 126.16(11)
N2 C4 C3 110.42(10)
N2 C4 C5 124.96(10)
C3 C4 C5 124.60(11)
C4 C5 H5 108.0
C4 C5 C6 108.59(9)
C4 C5 C23 111.77(9)
H5 C5 C6 108.0
H5 C5 C23 108.0
C6 C5 C23 112.45(9)
C5 C6 H6A 109.1
C5 C6 H6B 109.1
C5 C6 C7 112.59(10)
H6A C6 H6B 107.8
H6A C6 C7 109.1
H6B C6 C7 109.1
C2 C7 C6 116.70(10)
C2 C7 H7 107.7
C2 C7 C8 102.77(9)
C6 C7 H7 107.7
C6 C7 C8 113.77(10)
H7 C7 C8 107.7
O2 C8 N1 124.95(11)
O2 C8 C7 127.35(11)
N1 C8 C7 107.67(10)
N2 C9 N3 112.47(11)
N2 C9 H9 123.8
N3 C9 H9 123.8
N3 C10 H10A 108.9
N3 C10 H10B 108.9
N3 C10 C11 113.53(9)
H10A C10 H10B 107.7
H10A C10 C11 108.9
H10B C10 C11 108.9
C10 C11 C12 118.65(11)
C10 C11 C16 122.44(11)
C12 C11 C16 118.89(11)
C11 C12 H12 119.6
C11 C12 C13 120.72(12)
H12 C12 C13 119.6
C12 C13 H13 120.0
C12 C13 C14 119.93(12)
H13 C13 C14 120.0
C13 C14 H14 120.1
C13 C14 C15 119.78(12)
H14 C14 C15 120.1
C14 C15 H15 119.9
C14 C15 C16 120.21(12)
H15 C15 C16 119.9
C11 C16 C15 120.45(11)
C11 C16 H16 119.8
C15 C16 H16 119.8
N1 C17 C18 119.14(11)
N1 C17 C22 119.57(11)
C18 C17 C22 121.28(11)
C17 C18 H18 120.4
C17 C18 C19 119.15(13)
H18 C18 C19 120.4
C18 C19 H19 119.8
C18 C19 C20 120.37(13)
H19 C19 C20 119.8
C19 C20 H20 120.1
C19 C20 C21 119.90(12)
H20 C20 C21 120.1
C20 C21 H21 119.6
C20 C21 C22 120.73(13)
H21 C21 C22 119.6
C17 C22 C21 118.57(12)
C17 C22 H22 120.7
C21 C22 H22 120.7
O3 C23 C5 109.81(9)
O3 C23 H23 108.3
O3 C23 C24 110.95(9)
C5 C23 H23 108.3
C5 C23 C24 111.11(9)
H23 C23 C24 108.3
O4 C24 O5 124.09(11)
O4 C24 C23 124.78(11)
O5 C24 C23 111.10(10)
O5 C25 H25A 109.4
O5 C25 H25B 109.4
O5 C25 C26 111.36(12)
H25A C25 H25B 108.0
H25A C25 C26 109.4
H25B C25 C26 109.4
C25 C26 H26A 109.5
C25 C26 H26B 109.5
C25 C26 H26C 109.5
H26A C26 H26B 109.5
H26A C26 H26C 109.5
H26B C26 H26C 109.5

loop_
_geom_bond_atom_site_label_1
_geom_bond_atom_site_label_2
_geom_bond_distance
O1 C1 1.2060(14)
O2 C8 1.2043(14)
O3 H3 0.867(19)
O3 C23 1.4045(14)
O4 C24 1.1951(15)
O5 C24 1.3346(14)
O5 C25 1.4578(15)
N1 C1 1.3953(15)
N1 C8 1.3961(15)
N1 C17 1.4358(15)
N2 C4 1.3790(16)
N2 C9 1.3222(15)
N3 C3 1.3837(15)
N3 C9 1.3512(16)
N3 C10 1.4658(14)
C1 C2 1.5207(16)
C2 H2 1.000
C2 C3 1.4977(17)
C2 C7 1.5457(16)
C3 C4 1.3650(16)
C4 C5 1.5001(15)
C5 H5 1.000
C5 C6 1.5288(17)
C5 C23 1.5286(15)
C6 H6A 0.990
C6 H6B 0.990
C6 C7 1.5241(15)
C7 H7 1.000
C7 C8 1.5166(16)
C9 H9 0.950
C10 H10A 0.990
C10 H10B 0.990
C10 C11 1.5194(17)
C11 C12 1.3901(17)
C11 C16 1.3890(17)
C12 H12 0.950
C12 C13 1.3860(19)
C13 H13 0.950
C13 C14 1.3865(19)
C14 H14 0.950
C14 C15 1.3819(19)
C15 H15 0.950
C15 C16 1.3885(18)
C16 H16 0.950
C17 C18 1.3815(19)
C17 C22 1.3850(18)
C18 H18 0.950
C18 C19 1.385(2)
C19 H19 0.950
C19 C20 1.382(2)
C20 H20 0.950
C20 C21 1.375(2)
C21 H21 0.950
C21 C22 1.3915(18)
C22 H22 0.950
C23 H23 1.000
C23 C24 1.5266(16)
C25 H25A 0.990
C25 H25B 0.990
C25 C26 1.489(2)
C26 H26A 0.980
C26 H26B 0.980
C26 H26C 0.980

loop_
_geom_hbond_atom_site_label_D
_geom_hbond_atom_site_label_H
_geom_hbond_atom_site_label_A
_geom_hbond_distance_DH
_geom_hbond_distance_HA
_geom_hbond_distance_DA
_geom_hbond_angle_DHA
_geom_hbond_site_symmetry_A
O3 H3 N2 0.867(19) 1.935(19) 2.7909(13) 169.0(16) 2_675

loop_
_geom_torsion_atom_site_label_1
_geom_torsion_atom_site_label_2
_geom_torsion_atom_site_label_3
_geom_torsion_atom_site_label_4
_geom_torsion
C8 N1 C1 O1 164.76(12)
C8 N1 C1 C2 -14.38(13)
C17 N1 C1 O1 -8.33(19)
C17 N1 C1 C2 172.53(10)
O1 C1 C2 C3 92.18(15)
O1 C1 C2 C7 -152.12(12)
N1 C1 C2 C3 -88.70(11)
N1 C1 C2 C7 27.00(12)
C9 N3 C3 C2 -175.99(11)
C9 N3 C3 C4 -0.12(12)
C10 N3 C3 C2 10.95(18)
C10 N3 C3 C4 -173.19(10)
C1 C2 C3 N3 -63.40(15)
C1 C2 C3 C4 121.53(12)
C7 C2 C3 N3 -175.02(10)
C7 C2 C3 C4 9.92(15)
N3 C3 C4 N2 0.10(12)
N3 C3 C4 C5 178.67(10)
C2 C3 C4 N2 176.06(10)
C2 C3 C4 C5 -5.37(18)
C9 N2 C4 C3 -0.04(12)
C9 N2 C4 C5 -178.61(10)
N2 C4 C5 C6 -158.38(10)
N2 C4 C5 C23 -33.76(15)
C3 C4 C5 C6 23.25(14)
C3 C4 C5 C23 147.87(11)
C4 C5 C6 C7 -46.34(12)
C23 C5 C6 C7 -170.57(9)
C5 C6 C7 C2 56.65(13)
C5 C6 C7 C8 -62.82(13)
C1 C2 C7 C6 -153.90(10)
C1 C2 C7 C8 -28.69(11)
C3 C2 C7 C6 -35.08(13)
C3 C2 C7 C8 90.13(10)
C1 N1 C8 O2 176.60(12)
C1 N1 C8 C7 -5.21(13)
C17 N1 C8 O2 -10.45(19)
C17 N1 C8 C7 167.74(10)
C2 C7 C8 O2 -159.97(12)
C2 C7 C8 N1 21.89(12)
C6 C7 C8 O2 -32.88(17)
C6 C7 C8 N1 148.99(10)
C4 N2 C9 N3 -0.04(13)
C3 N3 C9 N2 0.11(13)
C10 N3 C9 N2 173.51(10)
C3 N3 C10 C11 86.52(14)
C9 N3 C10 C11 -85.40(14)
N3 C10 C11 C12 -151.23(11)
N3 C10 C11 C16 30.61(16)
C10 C11 C12 C13 -179.60(12)
C16 C11 C12 C13 -1.37(18)
C11 C12 C13 C14 0.29(19)
C12 C13 C14 C15 0.8(2)
C13 C14 C15 C16 -0.83(19)
C14 C15 C16 C11 -0.28(19)
C10 C11 C16 C15 179.53(11)
C12 C11 C16 C15 1.37(18)
C1 N1 C17 C18 -49.52(17)
C1 N1 C17 C22 129.53(13)
C8 N1 C17 C18 138.32(13)
C8 N1 C17 C22 -42.63(17)
N1 C17 C18 C19 178.66(13)
C22 C17 C18 C19 -0.4(2)
C17 C18 C19 C20 0.6(2)
C18 C19 C20 C21 -0.4(2)
C19 C20 C21 C22 -0.1(2)
N1 C17 C22 C21 -179.16(11)
C18 C17 C22 C21 -0.13(19)
C20 C21 C22 C17 0.39(19)
C4 C5 C23 O3 -63.35(12)
C4 C5 C23 C24 173.53(9)
C6 C5 C23 O3 59.10(12)
C6 C5 C23 C24 -64.03(12)
C25 O5 C24 O4 -3.24(19)
C25 O5 C24 C23 178.77(10)
O3 C23 C24 O4 7.66(17)
O3 C23 C24 O5 -174.36(10)
C5 C23 C24 O4 130.13(13)
C5 C23 C24 O5 -51.89(13)
C24 O5 C25 C26 -79.68(17)
